data_1558757
loop_
_publ_author_name
'He\&s, Merlin'
'Stennett, Thomas'
'Fantuzzi, Felipe'
'Bertermann, R\"udiger'
'Schock, Marvin'
'Sch\"afer, Marius'
'Thiess, Torsten'
'Braunschweig, Holger'

_publ_section_title
;
 Diverse Ring-Opening Reactions of Rhodium \h4-Azaborete Complexes
;
_journal_name_full 'Chemical Science'
_journal_paper_doi 10.1039/D0SC02283G
_journal_year 2020
_chemical_formula_moiety 'C31 H46 B Cl F3 N P Rh'
_chemical_formula_sum 'C31 H46 B Cl F3 N P Rh'
_chemical_formula_weight 669.83
_space_group_crystal_system monoclinic
_space_group_IT_number 14
_space_group_name_Hall '-P 2ybc'
_space_group_name_H-M_alt 'P 1 21/c 1'
_atom_sites_solution_hydrogens geom
_atom_sites_solution_primary dual
_atom_sites_solution_secondary difmap
_audit_creation_method SHELXL-2018/3
_audit_update_record
;
2020-04-15 deposited with the CCDC.	2020-07-23 downloaded from the CCDC.
;
_cell_angle_alpha 90
_cell_angle_beta 107.324(9)
_cell_angle_gamma 90
_cell_formula_units_Z 4
_cell_length_a 14.758(4)
_cell_length_b 11.7829(18)
_cell_length_c 19.206(7)
_cell_measurement_reflns_used 9808
_cell_measurement_temperature 100(2)
_cell_measurement_theta_max 27.13
_cell_measurement_theta_min 3.27
_cell_volume 3188.3(15)
_computing_cell_refinement 'Saint+ ver. V8.38A (Bruker AXS)'
_computing_data_collection 'APEX2 ver. 2014.9 (Bruker AXS)'
_computing_data_reduction 'Saint+ ver. V8.38A (Bruker AXS)'
_computing_molecular_graphics 'ShelXLe (Huebschle et all, 2011)'
_computing_publication_material 'SHELXL-2018/3 (Sheldrick, 2018)'
_computing_structure_refinement 'SHELXL-2018/3 (Sheldrick, 2018)'
_computing_structure_solution 'SHELXT (Sheldrick, 2014)'
_diffrn_ambient_temperature 100(2)
_diffrn_detector 'CMOS area detector (Photon II)'
_diffrn_detector_area_resol_mean 7.5
_diffrn_measured_fraction_theta_full 0.999
_diffrn_measured_fraction_theta_max 0.998
_diffrn_measurement_device_type 'Bruker D8 Quest'
_diffrn_measurement_method '\f and \w scans'
_diffrn_radiation_monochromator 'multi-layer mirror'
_diffrn_radiation_type MoK\a
_diffrn_radiation_wavelength 0.71073
_diffrn_reflns_av_R_equivalents 0.0287
_diffrn_reflns_av_unetI/netI 0.0190
_diffrn_reflns_Laue_measured_fraction_full 0.999
_diffrn_reflns_Laue_measured_fraction_max 0.998
_diffrn_reflns_limit_h_max 17
_diffrn_reflns_limit_h_min -18
_diffrn_reflns_limit_k_max 14
_diffrn_reflns_limit_k_min -14
_diffrn_reflns_limit_l_max 23
_diffrn_reflns_limit_l_min -23
_diffrn_reflns_number 40545
_diffrn_reflns_point_group_measured_fraction_full 0.999
_diffrn_reflns_point_group_measured_fraction_max 0.998
_diffrn_reflns_theta_full 26.000
_diffrn_reflns_theta_max 26.369
_diffrn_reflns_theta_min 2.314
_diffrn_source 'microfocus sealed tube (Incoatec ImS)'
_exptl_absorpt_coefficient_mu 0.708
_exptl_absorpt_correction_T_max 0.7455
_exptl_absorpt_correction_T_min 0.6741
_exptl_absorpt_correction_type multi-scan
_exptl_absorpt_process_details 'SadAbs 2016/2 (Bruker AXS)'
_exptl_crystal_colour orange
_exptl_crystal_density_diffrn 1.395
_exptl_crystal_description block
_exptl_crystal_F_000 1392
_exptl_crystal_size_max 0.329
_exptl_crystal_size_mid 0.179
_exptl_crystal_size_min 0.143
_refine_diff_density_max 0.360
_refine_diff_density_min -0.430
_refine_diff_density_rms 0.051
_refine_ls_extinction_method none
_refine_ls_goodness_of_fit_ref 1.026
_refine_ls_hydrogen_treatment constr
_refine_ls_matrix_type full
_refine_ls_number_parameters 364
_refine_ls_number_reflns 6509
_refine_ls_number_restraints 0
_refine_ls_restrained_S_all 1.026
_refine_ls_R_factor_all 0.0226
_refine_ls_R_factor_gt 0.0203
_refine_ls_shift/su_max 0.001
_refine_ls_shift/su_mean 0.000
_refine_ls_structure_factor_coef Fsqd
_refine_ls_weighting_details 'w=1/[\s^2^(Fo^2^)+(0.0160P)^2^+2.5977P] where P=(Fo^2^+2Fc^2^)/3'
_refine_ls_weighting_scheme calc
_refine_ls_wR_factor_gt 0.0466
_refine_ls_wR_factor_ref 0.0481
_reflns_Friedel_coverage 0.000
_reflns_number_gt 6064
_reflns_number_total 6509
_reflns_threshold_expression 'I > 2\s(I)'
_cod_data_source_file d0sc02283g2.cif
_cod_data_source_block test_a_CCDC6
_cod_original_cell_volume 3188.3(16)
_cod_original_sg_symbol_H-M 'P 21/c'
_cod_database_code 1558757
_shelx_shelxl_version_number 2018/3
_shelx_space_group_comment
;
The symmetry employed for this shelxl refinement is uniquely defined
by the following loop, which should always be used as a source of
symmetry information in preference to the above space-group names.
They are only intended as comments.
;
_shelx_estimated_absorpt_t_min 0.800
_shelx_estimated_absorpt_t_max 0.906

loop_
_space_group_symop_operation_xyz
'x, y, z'
'-x, y+1/2, -z+1/2'
'-x, -y, -z'
'x, -y-1/2, z-1/2'

loop_
_atom_site_label
_atom_site_type_symbol
_atom_site_fract_x
_atom_site_fract_y
_atom_site_fract_z
_atom_site_U_iso_or_equiv
_atom_site_adp_type
_atom_site_occupancy
_atom_site_site_symmetry_order
_atom_site_calc_flag
_atom_site_refinement_flags_posn
_atom_site_refinement_flags_adp
_atom_site_refinement_flags_occupancy
_atom_site_disorder_assembly
_atom_site_disorder_group
Rh1 Rh 0.19047(2) 0.67947(2) 0.39574(2) 0.01069(4) Uani 1 1 d . . . . .
F1 F 0.59426(7) 0.70321(10) 0.19420(6) 0.0344(3) Uani 1 1 d . . . . .
C1 C 0.28736(10) 0.77248(12) 0.36379(8) 0.0127(3) Uani 1 1 d . . . . .
P1 P 0.23290(3) 0.50530(3) 0.44864(2) 0.01234(8) Uani 1 1 d . . . . .
Cl1 Cl 0.02768(2) 0.63720(3) 0.34835(2) 0.01833(8) Uani 1 1 d . . . . .
N1 N 0.20958(8) 0.84885(10) 0.36354(7) 0.0117(2) Uani 1 1 d . . . . .
B1 B 0.24664(11) 0.85109(14) 0.44661(9) 0.0126(3) Uani 1 1 d . . . . .
C4 C 0.29940(10) 1.02329(13) 0.52640(8) 0.0139(3) Uani 1 1 d . . . . .
C3 C 0.23072(10) 0.93631(12) 0.50444(8) 0.0133(3) Uani 1 1 d . . . . .
F3 F 0.50620(8) 0.55758(9) 0.15727(6) 0.0352(3) Uani 1 1 d . . . . .
C2 C 0.32253(10) 0.76425(12) 0.44131(8) 0.0128(3) Uani 1 1 d . . . . .
H2 H 0.384801 0.740226 0.475745 0.015 Uiso 1 1 calc R U . . .
F2 F 0.47182(8) 0.71557(10) 0.10102(5) 0.0330(3) Uani 1 1 d . . . . .
C5 C 0.29156(11) 1.10402(13) 0.57697(8) 0.0162(3) Uani 1 1 d . . . . .
H5 H 0.338591 1.161488 0.591367 0.019 Uiso 1 1 calc R U . . .
C6 C 0.21667(11) 1.10308(13) 0.60717(8) 0.0178(3) Uani 1 1 d . . . . .
C9 C 0.38108(11) 1.03162(13) 0.49432(9) 0.0177(3) Uani 1 1 d . . . . .
H9A H 0.356384 1.046305 0.441826 0.027 Uiso 1 1 calc R U . . .
H9B H 0.416638 0.960135 0.502460 0.027 Uiso 1 1 calc R U . . .
H9C H 0.423179 1.093816 0.517877 0.027 Uiso 1 1 calc R U . . .
C8 C 0.15636(10) 0.93304(13) 0.53638(8) 0.0154(3) Uani 1 1 d . . . . .
C7 C 0.15067(11) 1.01606(14) 0.58687(8) 0.0175(3) Uani 1 1 d . . . . .
H7 H 0.100086 1.012824 0.607947 0.021 Uiso 1 1 calc R U . . .
C10 C 0.20741(14) 1.19564(15) 0.65898(10) 0.0291(4) Uani 1 1 d . . . . .
H10A H 0.222412 1.269081 0.641146 0.044 Uiso 1 1 calc R U . . .
H10B H 0.251530 1.180891 0.707470 0.044 Uiso 1 1 calc R U . . .
H10C H 0.142268 1.197022 0.661952 0.044 Uiso 1 1 calc R U . . .
C13 C 0.11061(11) 0.85363(14) 0.23436(8) 0.0189(3) Uani 1 1 d . . . . .
H13A H 0.064018 0.899495 0.198325 0.028 Uiso 1 1 calc R U . . .
H13B H 0.080376 0.783732 0.243961 0.028 Uiso 1 1 calc R U . . .
H13C H 0.163441 0.834464 0.215414 0.028 Uiso 1 1 calc R U . . .
C14 C 0.20569(12) 1.02338(14) 0.29326(10) 0.0220(3) Uani 1 1 d . . . . .
H14A H 0.261865 0.996997 0.280755 0.033 Uiso 1 1 calc R U . . .
H14B H 0.225611 1.068433 0.338148 0.033 Uiso 1 1 calc R U . . .
H14C H 0.166518 1.070277 0.253474 0.033 Uiso 1 1 calc R U . . .
C15 C 0.06499(11) 0.95948(14) 0.33155(9) 0.0190(3) Uani 1 1 d . . . . .
H15A H 0.023730 1.010190 0.295287 0.028 Uiso 1 1 calc R U . . .
H15B H 0.089566 0.999913 0.377960 0.028 Uiso 1 1 calc R U . . .
H15C H 0.028579 0.893136 0.338506 0.028 Uiso 1 1 calc R U . . .
C16 C 0.33537(10) 0.75160(12) 0.30707(8) 0.0131(3) Uani 1 1 d . . . . .
C17 C 0.30069(11) 0.67835(13) 0.24834(8) 0.0157(3) Uani 1 1 d . . . . .
H17 H 0.239388 0.645847 0.239475 0.019 Uiso 1 1 calc R U . . .
C18 C 0.35500(11) 0.65237(13) 0.20256(8) 0.0163(3) Uani 1 1 d . . . . .
H18 H 0.331246 0.602051 0.162627 0.020 Uiso 1 1 calc R U . . .
C19 C 0.44469(11) 0.70084(13) 0.21577(8) 0.0156(3) Uani 1 1 d . . . . .
C20 C 0.47897(11) 0.77645(14) 0.27279(9) 0.0188(3) Uani 1 1 d . . . . .
H20 H 0.539187 0.811316 0.280396 0.023 Uiso 1 1 calc R U . . .
C21 C 0.42464(11) 0.80079(13) 0.31866(9) 0.0177(3) Uani 1 1 d . . . . .
H21 H 0.448433 0.851469 0.358388 0.021 Uiso 1 1 calc R U . . .
C22 C 0.50418(11) 0.66976(14) 0.16770(9) 0.0198(3) Uani 1 1 d . . . . .
C23 C 0.35910(10) 0.46737(13) 0.46114(9) 0.0172(3) Uani 1 1 d . . . . .
H23 H 0.397223 0.527647 0.493554 0.021 Uiso 1 1 calc R U . . .
C24 C 0.38731(12) 0.47343(15) 0.39087(10) 0.0247(4) Uani 1 1 d . . . . .
H24A H 0.358129 0.410177 0.358901 0.037 Uiso 1 1 calc R U . . .
H24B H 0.456530 0.468558 0.402624 0.037 Uiso 1 1 calc R U . . .
H24C H 0.365380 0.545427 0.366015 0.037 Uiso 1 1 calc R U . . .
C25 C 0.39240(12) 0.35536(15) 0.50068(11) 0.0301(4) Uani 1 1 d . . . . .
H25A H 0.361260 0.291951 0.469714 0.045 Uiso 1 1 calc R U . . .
H25B H 0.375929 0.353770 0.546479 0.045 Uiso 1 1 calc R U . . .
H25C H 0.461354 0.348568 0.511198 0.045 Uiso 1 1 calc R U . . .
C26 C 0.22510(11) 0.49886(14) 0.54293(8) 0.0172(3) Uani 1 1 d . . . . .
H26 H 0.248107 0.422442 0.563298 0.021 Uiso 1 1 calc R U . . .
C27 C 0.28850(12) 0.58852(16) 0.59179(9) 0.0256(4) Uani 1 1 d . . . . .
H27A H 0.354802 0.574948 0.593966 0.038 Uiso 1 1 calc R U . . .
H27B H 0.281969 0.583719 0.641014 0.038 Uiso 1 1 calc R U . . .
H27C H 0.269276 0.664216 0.571646 0.038 Uiso 1 1 calc R U . . .
C28 C 0.12232(12) 0.51157(15) 0.54366(9) 0.0224(3) Uani 1 1 d . . . . .
H28A H 0.096796 0.584011 0.521146 0.034 Uiso 1 1 calc R U . . .
H28B H 0.120041 0.509784 0.594129 0.034 Uiso 1 1 calc R U . . .
H28C H 0.084213 0.449071 0.516182 0.034 Uiso 1 1 calc R U . . .
C29 C 0.15252(11) 0.39063(13) 0.40049(9) 0.0166(3) Uani 1 1 d . . . . .
H29 H 0.086926 0.420447 0.393273 0.020 Uiso 1 1 calc R U . . .
C30 C 0.16011(12) 0.37224(15) 0.32373(9) 0.0239(4) Uani 1 1 d . . . . .
H30A H 0.105754 0.327468 0.295194 0.036 Uiso 1 1 calc R U . . .
H30B H 0.219041 0.331561 0.326645 0.036 Uiso 1 1 calc R U . . .
H30C H 0.160397 0.445892 0.300094 0.036 Uiso 1 1 calc R U . . .
C31 C 0.15557(13) 0.27683(14) 0.43930(10) 0.0260(4) Uani 1 1 d . . . . .
H31A H 0.101890 0.229879 0.412077 0.039 Uiso 1 1 calc R U . . .
H31B H 0.151618 0.289858 0.488711 0.039 Uiso 1 1 calc R U . . .
H31C H 0.215154 0.237787 0.442010 0.039 Uiso 1 1 calc R U . . .
C12 C 0.14787(10) 0.92076(13) 0.30487(8) 0.0151(3) Uani 1 1 d . . . . .
C11 C 0.08172(11) 0.84112(14) 0.51825(9) 0.0211(3) Uani 1 1 d . . . . .
H11A H 0.018679 0.875524 0.508285 0.032 Uiso 1 1 calc R U . . .
H11B H 0.092452 0.788829 0.559596 0.032 Uiso 1 1 calc R U . . .
H11C H 0.085563 0.799342 0.475099 0.032 Uiso 1 1 calc R U . . .

loop_
_atom_site_aniso_label
_atom_site_aniso_U_11
_atom_site_aniso_U_22
_atom_site_aniso_U_33
_atom_site_aniso_U_23
_atom_site_aniso_U_13
_atom_site_aniso_U_12
Rh1 0.00955(6) 0.01073(6) 0.01137(6) 0.00055(4) 0.00248(4) 0.00025(4)
F1 0.0179(5) 0.0570(7) 0.0316(6) -0.0144(5) 0.0124(4) -0.0042(5)
C1 0.0116(7) 0.0117(7) 0.0150(7) -0.0013(6) 0.0040(6) -0.0010(5)
P1 0.01188(17) 0.01156(18) 0.01339(19) 0.00115(14) 0.00349(14) 0.00036(14)
Cl1 0.01140(17) 0.01759(18) 0.0233(2) 0.00002(15) 0.00102(14) -0.00150(13)
N1 0.0111(6) 0.0112(6) 0.0131(6) 0.0006(5) 0.0042(5) 0.0006(5)
B1 0.0109(7) 0.0135(8) 0.0130(8) 0.0015(6) 0.0030(6) -0.0014(6)
C4 0.0148(7) 0.0138(7) 0.0124(7) 0.0033(6) 0.0031(6) 0.0034(6)
C3 0.0133(7) 0.0145(7) 0.0116(7) 0.0021(6) 0.0029(6) 0.0035(5)
F3 0.0470(7) 0.0221(5) 0.0474(7) -0.0046(5) 0.0310(6) 0.0060(5)
C2 0.0110(7) 0.0131(7) 0.0134(7) -0.0007(6) 0.0025(6) -0.0015(5)
F2 0.0370(6) 0.0488(7) 0.0176(5) 0.0075(5) 0.0148(5) 0.0127(5)
C5 0.0188(7) 0.0143(7) 0.0144(7) 0.0009(6) 0.0034(6) -0.0001(6)
C6 0.0243(8) 0.0167(8) 0.0129(7) 0.0013(6) 0.0061(6) 0.0057(6)
C9 0.0161(7) 0.0179(8) 0.0209(8) -0.0013(6) 0.0080(6) -0.0019(6)
C8 0.0133(7) 0.0178(8) 0.0149(7) 0.0029(6) 0.0038(6) 0.0035(6)
C7 0.0166(7) 0.0223(8) 0.0158(8) 0.0030(6) 0.0082(6) 0.0059(6)
C10 0.0435(11) 0.0246(9) 0.0251(9) -0.0061(7) 0.0191(8) 0.0011(8)
C13 0.0174(8) 0.0236(8) 0.0141(8) 0.0028(6) 0.0021(6) 0.0034(6)
C14 0.0217(8) 0.0183(8) 0.0241(9) 0.0080(7) 0.0039(7) -0.0001(6)
C15 0.0169(7) 0.0220(8) 0.0170(8) 0.0026(6) 0.0036(6) 0.0073(6)
C16 0.0144(7) 0.0121(7) 0.0129(7) 0.0019(6) 0.0041(6) 0.0017(5)
C17 0.0136(7) 0.0162(7) 0.0168(8) -0.0003(6) 0.0037(6) -0.0014(6)
C18 0.0186(7) 0.0160(7) 0.0129(7) -0.0021(6) 0.0028(6) -0.0003(6)
C19 0.0169(7) 0.0167(7) 0.0136(7) 0.0017(6) 0.0052(6) 0.0029(6)
C20 0.0152(7) 0.0222(8) 0.0199(8) -0.0024(7) 0.0067(6) -0.0048(6)
C21 0.0177(7) 0.0190(8) 0.0171(8) -0.0058(6) 0.0063(6) -0.0040(6)
C22 0.0198(8) 0.0218(8) 0.0180(8) -0.0014(6) 0.0062(6) 0.0009(6)
C23 0.0134(7) 0.0156(7) 0.0227(8) 0.0039(6) 0.0055(6) 0.0026(6)
C24 0.0208(8) 0.0291(9) 0.0276(9) 0.0037(7) 0.0123(7) 0.0079(7)
C25 0.0207(8) 0.0250(9) 0.0466(12) 0.0169(8) 0.0133(8) 0.0088(7)
C26 0.0191(8) 0.0185(8) 0.0143(8) 0.0023(6) 0.0056(6) -0.0008(6)
C27 0.0261(9) 0.0336(10) 0.0163(8) -0.0044(7) 0.0050(7) -0.0070(7)
C28 0.0221(8) 0.0261(9) 0.0225(9) 0.0006(7) 0.0117(7) -0.0013(7)
C29 0.0158(7) 0.0143(7) 0.0182(8) -0.0009(6) 0.0027(6) -0.0015(6)
C30 0.0255(9) 0.0246(9) 0.0196(8) -0.0054(7) 0.0035(7) -0.0018(7)
C31 0.0301(9) 0.0155(8) 0.0292(10) 0.0011(7) 0.0038(8) -0.0055(7)
C12 0.0147(7) 0.0152(7) 0.0143(7) 0.0040(6) 0.0025(6) 0.0026(6)
C11 0.0168(8) 0.0244(9) 0.0243(9) -0.0017(7) 0.0095(7) -0.0026(6)

loop_
_atom_type_symbol
_atom_type_description
_atom_type_scat_dispersion_real
_atom_type_scat_dispersion_imag
_atom_type_scat_source
C C 0.0033 0.0016 'International Tables Vol C Tables 4.2.6.8 and 6.1.1.4'
H H 0.0000 0.0000 'International Tables Vol C Tables 4.2.6.8 and 6.1.1.4'
B B 0.0013 0.0007 'International Tables Vol C Tables 4.2.6.8 and 6.1.1.4'
N N 0.0061 0.0033 'International Tables Vol C Tables 4.2.6.8 and 6.1.1.4'
F F 0.0171 0.0103 'International Tables Vol C Tables 4.2.6.8 and 6.1.1.4'
P P 0.1023 0.0942 'International Tables Vol C Tables 4.2.6.8 and 6.1.1.4'
Cl Cl 0.1484 0.1585 'International Tables Vol C Tables 4.2.6.8 and 6.1.1.4'
Rh Rh -1.1178 0.9187 'International Tables Vol C Tables 4.2.6.8 and 6.1.1.4'

loop_
_exptl_crystal_face_index_h
_exptl_crystal_face_index_k
_exptl_crystal_face_index_l
_exptl_crystal_face_perp_dist
2.00 -2.00 -1.00 0.0720
1.00 -2.00 0.00 0.0650
-1.00 1.00 2.00 0.0710
0.00 1.00 -1.00 0.1240
-1.00 2.00 1.00 0.0690
0.00 -2.00 1.00 0.0970
0.00 2.00 -1.00 0.1110
-1.00 -2.00 0.00 0.0870
1.00 2.00 0.00 0.0860
1.00 -2.00 2.00 0.0870
-2.00 -1.00 0.00 0.0910
1.00 -1.00 1.00 0.0780
-2.00 1.00 -1.00 0.0680
2.00 -1.00 1.00 0.0620
-2.00 -2.00 1.00 0.0940
1.00 0.00 0.00 0.0620
-1.00 0.00 0.00 0.0710
2.00 -1.00 0.00 0.0520
-2.00 1.00 0.00 0.0760
2.00 -1.00 -2.00 0.1020
0.00 -1.00 -2.00 0.1220
1.00 0.00 -1.00 0.0990

loop_
_geom_angle_atom_site_label_1
_geom_angle_atom_site_label_2
_geom_angle_atom_site_label_3
_geom_angle
_geom_angle_site_symmetry_1
_geom_angle_site_symmetry_3
_geom_angle_publ_flag
C1 Rh1 C2 39.95(6) . . ?
C1 Rh1 N1 40.84(5) . . ?
C2 Rh1 N1 59.80(5) . . ?
C1 Rh1 B1 57.04(6) . . ?
C2 Rh1 B1 40.62(5) . . ?
N1 Rh1 B1 40.13(5) . . ?
C1 Rh1 P1 119.46(4) . . ?
C2 Rh1 P1 98.15(4) . . ?
N1 Rh1 P1 157.49(3) . . ?
B1 Rh1 P1 125.78(5) . . ?
C1 Rh1 Cl1 136.43(5) . . ?
C2 Rh1 Cl1 163.80(4) . . ?
N1 Rh1 Cl1 107.07(3) . . ?
B1 Rh1 Cl1 123.33(4) . . ?
P1 Rh1 Cl1 95.425(16) . . ?
C2 C1 N1 94.98(11) . . ?
C2 C1 C16 130.46(13) . . ?
N1 C1 C16 130.30(13) . . ?
C2 C1 Rh1 73.66(9) . . ?
N1 C1 Rh1 73.15(8) . . ?
C16 C1 Rh1 131.51(11) . . ?
C2 C1 B1 47.91(9) . . ?
N1 C1 B1 47.19(8) . . ?
C16 C1 B1 160.82(12) . . ?
Rh1 C1 B1 67.67(6) . . ?
C26 P1 C29 103.98(7) . . ?
C26 P1 C23 102.45(7) . . ?
C29 P1 C23 110.90(7) . . ?
C26 P1 Rh1 112.46(5) . . ?
C29 P1 Rh1 112.43(5) . . ?
C23 P1 Rh1 113.77(5) . . ?
C1 N1 C12 131.24(12) . . ?
C1 N1 B1 88.31(11) . . ?
C12 N1 B1 137.03(12) . . ?
C1 N1 Rh1 66.01(7) . . ?
C12 N1 Rh1 130.52(9) . . ?
B1 N1 Rh1 75.52(8) . . ?
N1 B1 C2 87.76(11) . . ?
N1 B1 C3 132.08(13) . . ?
C2 B1 C3 137.50(14) . . ?
N1 B1 C1 44.51(8) . . ?
C2 B1 C1 43.35(8) . . ?
C3 B1 C1 165.31(12) . . ?
N1 B1 Rh1 64.35(7) . . ?
C2 B1 Rh1 64.15(8) . . ?
C3 B1 Rh1 139.18(11) . . ?
C1 B1 Rh1 55.29(6) . . ?
C5 C4 C3 120.22(14) . . ?
C5 C4 C9 118.90(14) . . ?
C3 C4 C9 120.88(13) . . ?
C8 C3 C4 118.18(14) . . ?
C8 C3 B1 126.32(14) . . ?
C4 C3 B1 115.50(13) . . ?
C1 C2 B1 88.74(12) . . ?
C1 C2 Rh1 66.39(8) . . ?
B1 C2 Rh1 75.22(9) . . ?
C1 C2 H2 133.4 . . ?
B1 C2 H2 133.4 . . ?
Rh1 C2 H2 133.4 . . ?
C4 C5 C6 121.84(14) . . ?
C4 C5 H5 119.1 . . ?
C6 C5 H5 119.1 . . ?
C7 C6 C5 117.81(14) . . ?
C7 C6 C10 121.68(15) . . ?
C5 C6 C10 120.50(15) . . ?
C4 C9 H9A 109.5 . . ?
C4 C9 H9B 109.5 . . ?
H9A C9 H9B 109.5 . . ?
C4 C9 H9C 109.5 . . ?
H9A C9 H9C 109.5 . . ?
H9B C9 H9C 109.5 . . ?
C7 C8 C3 119.92(14) . . ?
C7 C8 C11 118.14(14) . . ?
C3 C8 C11 121.94(14) . . ?
C6 C7 C8 122.00(14) . . ?
C6 C7 H7 119.0 . . ?
C8 C7 H7 119.0 . . ?
C6 C10 H10A 109.5 . . ?
C6 C10 H10B 109.5 . . ?
H10A C10 H10B 109.5 . . ?
C6 C10 H10C 109.5 . . ?
H10A C10 H10C 109.5 . . ?
H10B C10 H10C 109.5 . . ?
C12 C13 H13A 109.5 . . ?
C12 C13 H13B 109.5 . . ?
H13A C13 H13B 109.5 . . ?
C12 C13 H13C 109.5 . . ?
H13A C13 H13C 109.5 . . ?
H13B C13 H13C 109.5 . . ?
C12 C14 H14A 109.5 . . ?
C12 C14 H14B 109.5 . . ?
H14A C14 H14B 109.5 . . ?
C12 C14 H14C 109.5 . . ?
H14A C14 H14C 109.5 . . ?
H14B C14 H14C 109.5 . . ?
C12 C15 H15A 109.5 . . ?
C12 C15 H15B 109.5 . . ?
H15A C15 H15B 109.5 . . ?
C12 C15 H15C 109.5 . . ?
H15A C15 H15C 109.5 . . ?
H15B C15 H15C 109.5 . . ?
C17 C16 C21 119.27(14) . . ?
C17 C16 C1 123.82(13) . . ?
C21 C16 C1 116.61(13) . . ?
C18 C17 C16 120.52(14) . . ?
C18 C17 H17 119.7 . . ?
C16 C17 H17 119.7 . . ?
C17 C18 C19 119.36(14) . . ?
C17 C18 H18 120.3 . . ?
C19 C18 H18 120.3 . . ?
C20 C19 C18 120.73(14) . . ?
C20 C19 C22 120.11(14) . . ?
C18 C19 C22 119.16(14) . . ?
C19 C20 C21 119.41(14) . . ?
C19 C20 H20 120.3 . . ?
C21 C20 H20 120.3 . . ?
C20 C21 C16 120.67(14) . . ?
C20 C21 H21 119.7 . . ?
C16 C21 H21 119.7 . . ?
F1 C22 F3 106.55(13) . . ?
F1 C22 F2 106.06(13) . . ?
F3 C22 F2 105.80(14) . . ?
F1 C22 C19 113.17(14) . . ?
F3 C22 C19 112.17(13) . . ?
F2 C22 C19 112.55(13) . . ?
C24 C23 C25 110.32(14) . . ?
C24 C23 P1 113.61(11) . . ?
C25 C23 P1 115.65(11) . . ?
C24 C23 H23 105.4 . . ?
C25 C23 H23 105.4 . . ?
P1 C23 H23 105.4 . . ?
C23 C24 H24A 109.5 . . ?
C23 C24 H24B 109.5 . . ?
H24A C24 H24B 109.5 . . ?
C23 C24 H24C 109.5 . . ?
H24A C24 H24C 109.5 . . ?
H24B C24 H24C 109.5 . . ?
C23 C25 H25A 109.5 . . ?
C23 C25 H25B 109.5 . . ?
H25A C25 H25B 109.5 . . ?
C23 C25 H25C 109.5 . . ?
H25A C25 H25C 109.5 . . ?
H25B C25 H25C 109.5 . . ?
C28 C26 C27 110.70(14) . . ?
C28 C26 P1 110.86(11) . . ?
C27 C26 P1 111.50(11) . . ?
C28 C26 H26 107.9 . . ?
C27 C26 H26 107.9 . . ?
P1 C26 H26 107.9 . . ?
C26 C27 H27A 109.5 . . ?
C26 C27 H27B 109.5 . . ?
H27A C27 H27B 109.5 . . ?
C26 C27 H27C 109.5 . . ?
H27A C27 H27C 109.5 . . ?
H27B C27 H27C 109.5 . . ?
C26 C28 H28A 109.5 . . ?
C26 C28 H28B 109.5 . . ?
H28A C28 H28B 109.5 . . ?
C26 C28 H28C 109.5 . . ?
H28A C28 H28C 109.5 . . ?
H28B C28 H28C 109.5 . . ?
C30 C29 C31 110.27(14) . . ?
C30 C29 P1 111.43(11) . . ?
C31 C29 P1 118.34(11) . . ?
C30 C29 H29 105.2 . . ?
C31 C29 H29 105.2 . . ?
P1 C29 H29 105.2 . . ?
C29 C30 H30A 109.5 . . ?
C29 C30 H30B 109.5 . . ?
H30A C30 H30B 109.5 . . ?
C29 C30 H30C 109.5 . . ?
H30A C30 H30C 109.5 . . ?
H30B C30 H30C 109.5 . . ?
C29 C31 H31A 109.5 . . ?
C29 C31 H31B 109.5 . . ?
H31A C31 H31B 109.5 . . ?
C29 C31 H31C 109.5 . . ?
H31A C31 H31C 109.5 . . ?
H31B C31 H31C 109.5 . . ?
N1 C12 C13 110.85(12) . . ?
N1 C12 C15 106.67(12) . . ?
C13 C12 C15 109.86(13) . . ?
N1 C12 C14 108.54(12) . . ?
C13 C12 C14 110.45(13) . . ?
C15 C12 C14 110.39(13) . . ?
C8 C11 H11A 109.5 . . ?
C8 C11 H11B 109.5 . . ?
H11A C11 H11B 109.5 . . ?
C8 C11 H11C 109.5 . . ?
H11A C11 H11C 109.5 . . ?
H11B C11 H11C 109.5 . . ?

loop_
_geom_bond_atom_site_label_1
_geom_bond_atom_site_label_2
_geom_bond_distance
_geom_bond_site_symmetry_2
_geom_bond_publ_flag
Rh1 C1 2.0359(15) . ?
Rh1 C2 2.1323(15) . ?
Rh1 N1 2.1328(12) . ?
Rh1 B1 2.2909(17) . ?
Rh1 P1 2.2929(5) . ?
Rh1 Cl1 2.3551(7) . ?
F1 C22 1.3338(19) . ?
C1 C2 1.427(2) . ?
C1 N1 1.4574(18) . ?
C1 C16 1.486(2) . ?
C1 B1 2.078(2) . ?
P1 C26 1.8501(17) . ?
P1 C29 1.8533(16) . ?
P1 C23 1.8601(16) . ?
N1 C12 1.4852(19) . ?
N1 B1 1.525(2) . ?
B1 C2 1.543(2) . ?
B1 C3 1.566(2) . ?
C4 C5 1.389(2) . ?
C4 C3 1.414(2) . ?
C4 C9 1.512(2) . ?
C3 C8 1.408(2) . ?
F3 C22 1.3385(19) . ?
C2 H2 1.0000 . ?
F2 C22 1.340(2) . ?
C5 C6 1.393(2) . ?
C5 H5 0.9500 . ?
C6 C7 1.388(2) . ?
C6 C10 1.510(2) . ?
C9 H9A 0.9800 . ?
C9 H9B 0.9800 . ?
C9 H9C 0.9800 . ?
C8 C7 1.398(2) . ?
C8 C11 1.510(2) . ?
C7 H7 0.9500 . ?
C10 H10A 0.9800 . ?
C10 H10B 0.9800 . ?
C10 H10C 0.9800 . ?
C13 C12 1.523(2) . ?
C13 H13A 0.9800 . ?
C13 H13B 0.9800 . ?
C13 H13C 0.9800 . ?
C14 C12 1.534(2) . ?
C14 H14A 0.9800 . ?
C14 H14B 0.9800 . ?
C14 H14C 0.9800 . ?
C15 C12 1.530(2) . ?
C15 H15A 0.9800 . ?
C15 H15B 0.9800 . ?
C15 H15C 0.9800 . ?
C16 C17 1.391(2) . ?
C16 C21 1.395(2) . ?
C17 C18 1.389(2) . ?
C17 H17 0.9500 . ?
C18 C19 1.394(2) . ?
C18 H18 0.9500 . ?
C19 C20 1.385(2) . ?
C19 C22 1.497(2) . ?
C20 C21 1.386(2) . ?
C20 H20 0.9500 . ?
C21 H21 0.9500 . ?
C23 C24 1.528(2) . ?
C23 C25 1.529(2) . ?
C23 H23 1.0000 . ?
C24 H24A 0.9800 . ?
C24 H24B 0.9800 . ?
C24 H24C 0.9800 . ?
C25 H25A 0.9800 . ?
C25 H25B 0.9800 . ?
C25 H25C 0.9800 . ?
C26 C28 1.529(2) . ?
C26 C27 1.533(2) . ?
C26 H26 1.0000 . ?
C27 H27A 0.9800 . ?
C27 H27B 0.9800 . ?
C27 H27C 0.9800 . ?
C28 H28A 0.9800 . ?
C28 H28B 0.9800 . ?
C28 H28C 0.9800 . ?
C29 C30 1.527(2) . ?
C29 C31 1.528(2) . ?
C29 H29 1.0000 . ?
C30 H30A 0.9800 . ?
C30 H30B 0.9800 . ?
C30 H30C 0.9800 . ?
C31 H31A 0.9800 . ?
C31 H31B 0.9800 . ?
C31 H31C 0.9800 . ?
C11 H11A 0.9800 . ?
C11 H11B 0.9800 . ?
C11 H11C 0.9800 . ?

loop_
_geom_torsion_atom_site_label_1
_geom_torsion_atom_site_label_2
_geom_torsion_atom_site_label_3
_geom_torsion_atom_site_label_4
_geom_torsion
_geom_torsion_site_symmetry_1
_geom_torsion_site_symmetry_2
_geom_torsion_site_symmetry_3
_geom_torsion_site_symmetry_4
_geom_torsion_publ_flag
C2 C1 N1 C12 165.00(14) . . . . ?
C16 C1 N1 C12 6.9(2) . . . . ?
Rh1 C1 N1 C12 -123.75(14) . . . . ?
B1 C1 N1 C12 161.36(18) . . . . ?
C2 C1 N1 B1 3.64(11) . . . . ?
C16 C1 N1 B1 -154.48(16) . . . . ?
Rh1 C1 N1 B1 74.89(8) . . . . ?
C2 C1 N1 Rh1 -71.25(9) . . . . ?
C16 C1 N1 Rh1 130.62(16) . . . . ?
B1 C1 N1 Rh1 -74.89(8) . . . . ?
C1 N1 B1 C2 -3.36(10) . . . . ?
C12 N1 B1 C2 -162.71(15) . . . . ?
Rh1 N1 B1 C2 62.28(8) . . . . ?
C1 N1 B1 C3 160.14(16) . . . . ?
C12 N1 B1 C3 0.8(3) . . . . ?
Rh1 N1 B1 C3 -134.22(16) . . . . ?
C12 N1 B1 C1 -159.3(2) . . . . ?
Rh1 N1 B1 C1 65.64(7) . . . . ?
C1 N1 B1 Rh1 -65.64(7) . . . . ?
C12 N1 B1 Rh1 135.01(16) . . . . ?
C5 C4 C3 C8 -1.4(2) . . . . ?
C9 C4 C3 C8 179.95(14) . . . . ?
C5 C4 C3 B1 179.42(13) . . . . ?
C9 C4 C3 B1 0.7(2) . . . . ?
N1 B1 C3 C8 87.6(2) . . . . ?
C2 B1 C3 C8 -117.2(2) . . . . ?
C1 B1 C3 C8 157.5(4) . . . . ?
Rh1 B1 C3 C8 -11.2(3) . . . . ?
N1 B1 C3 C4 -93.24(19) . . . . ?
C2 B1 C3 C4 61.9(2) . . . . ?
C1 B1 C3 C4 -23.4(5) . . . . ?
Rh1 B1 C3 C4 167.95(13) . . . . ?
N1 C1 C2 B1 -3.60(11) . . . . ?
C16 C1 C2 B1 154.47(16) . . . . ?
Rh1 C1 C2 B1 -74.41(8) . . . . ?
N1 C1 C2 Rh1 70.81(8) . . . . ?
C16 C1 C2 Rh1 -131.12(16) . . . . ?
B1 C1 C2 Rh1 74.41(8) . . . . ?
N1 B1 C2 C1 3.43(11) . . . . ?
C3 B1 C2 C1 -158.39(19) . . . . ?
Rh1 B1 C2 C1 65.89(8) . . . . ?
N1 B1 C2 Rh1 -62.46(7) . . . . ?
C3 B1 C2 Rh1 135.72(19) . . . . ?
C1 B1 C2 Rh1 -65.89(8) . . . . ?
C3 C4 C5 C6 -0.5(2) . . . . ?
C9 C4 C5 C6 178.26(14) . . . . ?
C4 C5 C6 C7 2.0(2) . . . . ?
C4 C5 C6 C10 -176.75(15) . . . . ?
C4 C3 C8 C7 1.6(2) . . . . ?
B1 C3 C8 C7 -179.26(14) . . . . ?
C4 C3 C8 C11 -177.90(14) . . . . ?
B1 C3 C8 C11 1.2(2) . . . . ?
C5 C6 C7 C8 -1.7(2) . . . . ?
C10 C6 C7 C8 177.00(15) . . . . ?
C3 C8 C7 C6 -0.1(2) . . . . ?
C11 C8 C7 C6 179.47(14) . . . . ?
C2 C1 C16 C17 126.34(18) . . . . ?
N1 C1 C16 C17 -82.9(2) . . . . ?
Rh1 C1 C16 C17 21.2(2) . . . . ?
B1 C1 C16 C17 -156.9(3) . . . . ?
C2 C1 C16 C21 -47.3(2) . . . . ?
N1 C1 C16 C21 103.55(18) . . . . ?
Rh1 C1 C16 C21 -152.39(12) . . . . ?
B1 C1 C16 C21 29.5(4) . . . . ?
C21 C16 C17 C18 1.4(2) . . . . ?
C1 C16 C17 C18 -172.05(14) . . . . ?
C16 C17 C18 C19 -0.3(2) . . . . ?
C17 C18 C19 C20 -1.6(2) . . . . ?
C17 C18 C19 C22 178.09(14) . . . . ?
C18 C19 C20 C21 2.3(2) . . . . ?
C22 C19 C20 C21 -177.35(15) . . . . ?
C19 C20 C21 C16 -1.2(2) . . . . ?
C17 C16 C21 C20 -0.6(2) . . . . ?
C1 C16 C21 C20 173.26(15) . . . . ?
C20 C19 C22 F1 12.3(2) . . . . ?
C18 C19 C22 F1 -167.41(14) . . . . ?
C20 C19 C22 F3 132.86(16) . . . . ?
C18 C19 C22 F3 -46.8(2) . . . . ?
C20 C19 C22 F2 -107.97(17) . . . . ?
C18 C19 C22 F2 72.35(19) . . . . ?
C26 P1 C23 C24 -176.37(12) . . . . ?
C29 P1 C23 C24 73.20(13) . . . . ?
Rh1 P1 C23 C24 -54.72(13) . . . . ?
C26 P1 C23 C25 54.56(15) . . . . ?
C29 P1 C23 C25 -55.87(15) . . . . ?
Rh1 P1 C23 C25 176.21(12) . . . . ?
C29 P1 C26 C28 -56.57(13) . . . . ?
C23 P1 C26 C28 -172.13(11) . . . . ?
Rh1 P1 C26 C28 65.33(12) . . . . ?
C29 P1 C26 C27 179.60(12) . . . . ?
C23 P1 C26 C27 64.04(13) . . . . ?
Rh1 P1 C26 C27 -58.50(12) . . . . ?
C26 P1 C29 C30 -172.18(11) . . . . ?
C23 P1 C29 C30 -62.74(13) . . . . ?
Rh1 P1 C29 C30 65.90(12) . . . . ?
C26 P1 C29 C31 -42.80(14) . . . . ?
C23 P1 C29 C31 66.64(14) . . . . ?
Rh1 P1 C29 C31 -164.71(11) . . . . ?
C1 N1 C12 C13 47.3(2) . . . . ?
B1 N1 C12 C13 -160.68(15) . . . . ?
Rh1 N1 C12 C13 -44.89(17) . . . . ?
C1 N1 C12 C15 166.85(14) . . . . ?
B1 N1 C12 C15 -41.1(2) . . . . ?
Rh1 N1 C12 C15 74.68(15) . . . . ?
C1 N1 C12 C14 -74.20(19) . . . . ?
B1 N1 C12 C14 77.8(2) . . . . ?
Rh1 N1 C12 C14 -166.37(10) . . . . ?
